data_4348428
loop_
_publ_author_name
'Macdonald, Charles L. B.'
'Binder, Justin F.'
'Swidan, Ala'aeddeen'
'Nguyen, Jennifer H.'
'Kosnik, Stephanie C.'
'Ellis, Bobby D.'

_publ_section_title
;
 Convenient Preparation and Detailed Analysis of a Series of
 NHC-Stabilized Phosphorus(I) Dyes and Their Derivatives.
;
_journal_issue 14
_journal_name_full 'Inorganic chemistry'
_journal_page_first 7152
_journal_page_last 7166
_journal_paper_doi 10.1021/acs.inorgchem.6b01163
_journal_volume 55
_journal_year 2016
_chemical_formula_moiety 'C14 H24 N4 P S2, Br'
_chemical_formula_sum 'C14 H24 Br N4 P S2'
_chemical_formula_weight 423.37
_space_group_crystal_system orthorhombic
_space_group_IT_number 43
_space_group_name_Hall 'F 2 -2d'
_space_group_name_H-M_alt 'F d d 2'
_atom_sites_solution_hydrogens geom
_audit_creation_method SHELXL-2012
_cell_angle_alpha 90
_cell_angle_beta 90
_cell_angle_gamma 90
_cell_formula_units_Z 8
_cell_length_a 20.7880(16)
_cell_length_b 12.8659(7)
_cell_length_c 14.3885(9)
_cell_measurement_reflns_used 4300
_cell_measurement_temperature 173(2)
_cell_measurement_theta_max 25.06
_cell_measurement_theta_min 3.44
_cell_volume 3848.3(4)
_computing_cell_refinement 'Bruker SAINT'
_computing_data_collection 'Bruker APEX2'
_computing_data_reduction 'Bruker SAINT'
_computing_molecular_graphics 'Bruker SHELXTL'
_computing_publication_material 'Bruker SHELXTL'
_computing_structure_refinement 'SHELXL-2012 (Sheldrick, 2012)'
_computing_structure_solution 'SHELXS-97 (Sheldrick 2008)'
_diffrn_ambient_temperature 173(2)
_diffrn_measured_fraction_theta_full 0.998
_diffrn_measured_fraction_theta_max 0.998
_diffrn_measurement_device_type 'Bruker APEX-II CCD'
_diffrn_measurement_method '\f and \w scans'
_diffrn_radiation_type MoK\a
_diffrn_radiation_wavelength 0.71073
_diffrn_reflns_av_R_equivalents 0.1034
_diffrn_reflns_av_unetI/netI 0.0544
_diffrn_reflns_Laue_measured_fraction_full 0.998
_diffrn_reflns_Laue_measured_fraction_max 0.998
_diffrn_reflns_limit_h_max 27
_diffrn_reflns_limit_h_min -27
_diffrn_reflns_limit_k_max 17
_diffrn_reflns_limit_k_min -17
_diffrn_reflns_limit_l_max 19
_diffrn_reflns_limit_l_min -19
_diffrn_reflns_number 24271
_diffrn_reflns_point_group_measured_fraction_full 0.998
_diffrn_reflns_point_group_measured_fraction_max 0.997
_diffrn_reflns_theta_full 25.242
_diffrn_reflns_theta_max 28.159
_diffrn_reflns_theta_min 3.444
_exptl_absorpt_coefficient_mu 2.438
_exptl_absorpt_correction_T_max 0.929
_exptl_absorpt_correction_T_min 0.851
_exptl_absorpt_correction_type multi-scan
_exptl_absorpt_process_details SADABS;Bruker,2012
_exptl_crystal_colour colorless
_exptl_crystal_density_diffrn 1.461
_exptl_crystal_description prism
_exptl_crystal_F_000 1744
_exptl_crystal_size_max 0.14
_exptl_crystal_size_mid 0.097
_exptl_crystal_size_min 0.03
_refine_diff_density_max 0.369
_refine_diff_density_min -0.231
_refine_diff_density_rms 0.065
_refine_ls_abs_structure_details
;
 Flack x determined using 781 quotients [(I+)-(I-)]/[(I+)+(I-)]
 (Parsons and Flack (2004), Acta Cryst. A60, s61).
;
_refine_ls_abs_structure_Flack 0.100(6)
_refine_ls_extinction_method none
_refine_ls_goodness_of_fit_ref 1.024
_refine_ls_hydrogen_treatment constr
_refine_ls_matrix_type full
_refine_ls_number_parameters 105
_refine_ls_number_reflns 2360
_refine_ls_number_restraints 1
_refine_ls_restrained_S_all 1.024
_refine_ls_R_factor_all 0.0549
_refine_ls_R_factor_gt 0.0347
_refine_ls_shift/su_max 0.000
_refine_ls_shift/su_mean 0.000
_refine_ls_structure_factor_coef Fsqd
_refine_ls_weighting_details
;
 w=1/[\s^2^(Fo^2^)+(0.0274P)^2^+0.4632P]
 where P=(Fo^2^+2Fc^2^)/3
;
_refine_ls_weighting_scheme calc
_refine_ls_wR_factor_gt 0.0643
_refine_ls_wR_factor_ref 0.0700
_reflns_Friedel_coverage 0.924
_reflns_Friedel_fraction_full 0.998
_reflns_Friedel_fraction_max 0.996
_reflns_number_gt 1898
_reflns_number_total 2360
_reflns_threshold_expression 'I > 2\s(I)'
_cod_data_source_file ic6b01163_si_018.cif
_cod_data_source_block shelx
_cod_database_code 4348428
_shelx_space_group_comment
;
The symmetry employed for this shelxl refinement is uniquely defined
by the following loop, which should always be used as a source of
symmetry information in preference to the above space-group names.
They are only intended as comments.
;
_shelxl_version_number 2012-9

loop_
_space_group_symop_operation_xyz
'x, y, z'
'-x, -y, z'
'x+1/4, -y+1/4, z+1/4'
'-x+1/4, y+1/4, z+1/4'
'x, y+1/2, z+1/2'
'-x, -y+1/2, z+1/2'
'x+1/4, -y+3/4, z+3/4'
'-x+1/4, y+3/4, z+3/4'
'x+1/2, y, z+1/2'
'-x+1/2, -y, z+1/2'
'x+3/4, -y+1/4, z+3/4'
'-x+3/4, y+1/4, z+3/4'
'x+1/2, y+1/2, z'
'-x+1/2, -y+1/2, z'
'x+3/4, -y+3/4, z+1/4'
'-x+3/4, y+3/4, z+1/4'

loop_
_atom_site_label
_atom_site_type_symbol
_atom_site_fract_x
_atom_site_fract_y
_atom_site_fract_z
_atom_site_U_iso_or_equiv
_atom_site_adp_type
_atom_site_occupancy
_atom_site_site_symmetry_order
_atom_site_calc_flag
_atom_site_refinement_flags_posn
_atom_site_refinement_flags_adp
_atom_site_refinement_flags_occupancy
S S -0.08077(7) 0.51637(8) 0.98872(8) 0.0416(3) Uani 1 1 d . . .
P P 0.0000 0.5000 0.92146(9) 0.0247(3) Uani 1 2 d S T P
C1 C 0.01729(19) 0.6047(3) 0.8374(3) 0.0215(8) Uani 1 1 d . . .
N2 N -0.00565(16) 0.7028(2) 0.8366(2) 0.0252(7) Uani 1 1 d . . .
N5 N 0.05829(14) 0.5972(2) 0.7650(2) 0.0241(7) Uani 1 1 d . . .
C3 C 0.02034(17) 0.7558(3) 0.7624(4) 0.0273(9) Uani 1 1 d . . .
C4 C 0.06024(19) 0.6909(3) 0.7170(3) 0.0273(9) Uani 1 1 d . . .
C21 C -0.0465(2) 0.7506(3) 0.9070(3) 0.0368(11) Uani 1 1 d . . .
H21A H -0.0914 0.7316 0.8956 0.055 Uiso 1 1 calc R U .
H21B H -0.0419 0.8264 0.9041 0.055 Uiso 1 1 calc R U .
H21C H -0.0335 0.7260 0.9687 0.055 Uiso 1 1 calc R U .
C51 C 0.0984(2) 0.5080(3) 0.7399(3) 0.0332(10) Uani 1 1 d . . .
H51A H 0.1033 0.4624 0.7939 0.050 Uiso 1 1 calc R U .
H51B H 0.1408 0.5325 0.7198 0.050 Uiso 1 1 calc R U .
H51C H 0.0779 0.4695 0.6891 0.050 Uiso 1 1 calc R U .
C31 C 0.0041(2) 0.8676(3) 0.7422(4) 0.0427(13) Uani 1 1 d . . .
H31A H 0.0290 0.8915 0.6884 0.064 Uiso 1 1 calc R U .
H31B H 0.0146 0.9104 0.7964 0.064 Uiso 1 1 calc R U .
H31C H -0.0420 0.8735 0.7285 0.064 Uiso 1 1 calc R U .
C41 C 0.1018(2) 0.7068(4) 0.6355(3) 0.0365(11) Uani 1 1 d . . .
H41A H 0.0932 0.7755 0.6086 0.055 Uiso 1 1 calc R U .
H41B H 0.0929 0.6530 0.5890 0.055 Uiso 1 1 calc R U .
H41C H 0.1470 0.7027 0.6544 0.055 Uiso 1 1 calc R U .
Br Br 0.2500 0.7500 0.77159(4) 0.0383(2) Uani 1 2 d S T P

loop_
_atom_site_aniso_label
_atom_site_aniso_U_11
_atom_site_aniso_U_22
_atom_site_aniso_U_33
_atom_site_aniso_U_23
_atom_site_aniso_U_13
_atom_site_aniso_U_12
S 0.0516(7) 0.0371(6) 0.0359(7) -0.0085(5) 0.0180(5) -0.0045(5)
P 0.0364(9) 0.0194(7) 0.0182(7) 0.000 0.000 -0.0011(6)
C1 0.027(2) 0.0146(17) 0.023(2) -0.0014(15) -0.0041(16) 0.0001(15)
N2 0.031(2) 0.0160(16) 0.0284(18) -0.0022(13) -0.0049(17) 0.0024(14)
N5 0.0279(18) 0.0198(14) 0.0245(17) 0.0019(13) -0.0025(16) 0.0002(12)
C3 0.0313(18) 0.0199(17) 0.031(2) 0.0042(16) -0.010(2) -0.0053(19)
C4 0.030(2) 0.0234(18) 0.028(2) 0.0090(17) -0.0091(19) -0.0068(16)
C21 0.046(3) 0.026(2) 0.039(3) -0.0110(19) 0.002(2) 0.008(2)
C51 0.035(2) 0.033(2) 0.032(3) 0.003(2) 0.0055(17) 0.0120(18)
C31 0.050(3) 0.022(2) 0.056(4) 0.011(2) -0.011(3) -0.0022(19)
C41 0.040(3) 0.039(3) 0.031(2) 0.008(2) -0.001(2) -0.011(2)
Br 0.0437(4) 0.0372(4) 0.0342(4) 0.000 0.000 0.0102(3)

loop_
_atom_type_symbol
_atom_type_description
_atom_type_scat_dispersion_real
_atom_type_scat_dispersion_imag
_atom_type_scat_source
C C 0.0033 0.0016 'International Tables Vol C Tables 4.2.6.8 and 6.1.1.4'
H H 0.0000 0.0000 'International Tables Vol C Tables 4.2.6.8 and 6.1.1.4'
N N 0.0061 0.0033 'International Tables Vol C Tables 4.2.6.8 and 6.1.1.4'
P P 0.1023 0.0942 'International Tables Vol C Tables 4.2.6.8 and 6.1.1.4'
S S 0.1246 0.1234 'International Tables Vol C Tables 4.2.6.8 and 6.1.1.4'
Br Br -0.2901 2.4595 'International Tables Vol C Tables 4.2.6.8 and 6.1.1.4'

loop_
_geom_angle_atom_site_label_1
_geom_angle_atom_site_label_2
_geom_angle_atom_site_label_3
_geom_angle
_geom_angle_site_symmetry_1
_geom_angle_site_symmetry_3
C1 P C1 98.1(3) 2_565 .
C1 P S 114.46(13) 2_565 2_565
C1 P S 103.68(13) . 2_565
C1 P S 103.68(13) 2_565 .
C1 P S 114.46(13) . .
S P S 120.48(11) 2_565 .
N2 C1 N5 106.5(3) . .
N2 C1 P 128.3(3) . .
N5 C1 P 125.2(3) . .
C1 N2 C3 109.4(4) . .
C1 N2 C21 126.5(4) . .
C3 N2 C21 123.9(3) . .
C1 N5 C4 109.8(3) . .
C1 N5 C51 127.3(3) . .
C4 N5 C51 122.7(3) . .
C4 C3 N2 108.1(3) . .
C4 C3 C31 129.6(4) . .
N2 C3 C31 122.3(4) . .
C3 C4 N5 106.2(4) . .
C3 C4 C41 131.5(4) . .
N5 C4 C41 122.3(4) . .
N2 C21 H21A 109.5 . .
N2 C21 H21B 109.5 . .
H21A C21 H21B 109.5 . .
N2 C21 H21C 109.5 . .
H21A C21 H21C 109.5 . .
H21B C21 H21C 109.5 . .
N5 C51 H51A 109.5 . .
N5 C51 H51B 109.5 . .
H51A C51 H51B 109.5 . .
N5 C51 H51C 109.5 . .
H51A C51 H51C 109.5 . .
H51B C51 H51C 109.5 . .
C3 C31 H31A 109.5 . .
C3 C31 H31B 109.5 . .
H31A C31 H31B 109.5 . .
C3 C31 H31C 109.5 . .
H31A C31 H31C 109.5 . .
H31B C31 H31C 109.5 . .
C4 C41 H41A 109.5 . .
C4 C41 H41B 109.5 . .
H41A C41 H41B 109.5 . .
C4 C41 H41C 109.5 . .
H41A C41 H41C 109.5 . .
H41B C41 H41C 109.5 . .

loop_
_geom_bond_atom_site_label_1
_geom_bond_atom_site_label_2
_geom_bond_distance
_geom_bond_site_symmetry_2
S P 1.9494(14) .
P C1 1.846(4) 2_565
P C1 1.846(4) .
P S 1.9494(14) 2_565
C1 N2 1.349(5) .
C1 N5 1.349(5) .
N2 C3 1.377(6) .
N2 C21 1.458(5) .
N5 C4 1.390(5) .
N5 C51 1.464(5) .
C3 C4 1.346(6) .
C3 C31 1.505(6) .
C4 C41 1.471(6) .
C21 H21A 0.9800 .
C21 H21B 0.9800 .
C21 H21C 0.9800 .
C51 H51A 0.9800 .
C51 H51B 0.9800 .
C51 H51C 0.9800 .
C31 H31A 0.9800 .
C31 H31B 0.9800 .
C31 H31C 0.9800 .
C41 H41A 0.9800 .
C41 H41B 0.9800 .
C41 H41C 0.9800 .

loop_
_geom_hbond_atom_site_label_D
_geom_hbond_atom_site_label_H
_geom_hbond_atom_site_label_A
_geom_hbond_distance_DH
_geom_hbond_distance_HA
_geom_hbond_distance_DA
_geom_hbond_angle_DHA
_geom_hbond_site_symmetry_A
C21 H21A S 0.98 2.81 3.524(5) 130.0 12_454
C21 H21B Br 0.98 2.93 3.734(4) 139.5 15_465
C51 H51A S 0.98 2.85 3.613(4) 134.8 2_565
C51 H51C Br 0.98 2.93 3.750(4) 141.7 11_464
C31 H31C S 0.98 2.99 3.831(5) 145.0 12_454
C41 H41B Br 0.98 2.92 3.774(5) 145.9 11_464
C41 H41C Br 0.98 2.79 3.693(5) 153.1 .

loop_
_geom_torsion_atom_site_label_1
_geom_torsion_atom_site_label_2
_geom_torsion_atom_site_label_3
_geom_torsion_atom_site_label_4
_geom_torsion
_geom_torsion_site_symmetry_1
C1 P C1 N2 132.1(4) 2_565
S P C1 N2 -110.2(4) 2_565
S P C1 N2 23.0(4) .
C1 P C1 N5 -50.3(3) 2_565
S P C1 N5 67.4(3) 2_565
S P C1 N5 -159.4(3) .
N5 C1 N2 C3 1.1(4) .
P C1 N2 C3 179.0(3) .
N5 C1 N2 C21 -173.3(4) .
P C1 N2 C21 4.7(6) .
N2 C1 N5 C4 -1.2(4) .
P C1 N5 C4 -179.2(3) .
N2 C1 N5 C51 175.9(4) .
P C1 N5 C51 -2.1(6) .
C1 N2 C3 C4 -0.6(5) .
C21 N2 C3 C4 174.0(4) .
C1 N2 C3 C31 179.8(4) .
C21 N2 C3 C31 -5.6(6) .
N2 C3 C4 N5 -0.2(4) .
C31 C3 C4 N5 179.4(4) .
N2 C3 C4 C41 -177.9(4) .
C31 C3 C4 C41 1.6(8) .
C1 N5 C4 C3 0.8(4) .
C51 N5 C4 C3 -176.4(3) .
C1 N5 C4 C41 178.8(4) .
C51 N5 C4 C41 1.6(6) .
